data_7231490
loop_
_publ_author_name
'Bai, Nannan'
'Gao, Ruicheng'
'Wang, Haihua'
'Wu, Yunlong'
'Hou, Lei'
'Wang, Yao-Yu'

_publ_section_title
;
 Five transition metal coordination polymers driven by a semirigid
 trifunctional nicotinic acid ligand: selective adsorption and magnetic
 properties
;
_journal_issue 38
_journal_name_full CrystEngComm
_journal_page_first 5726
_journal_paper_doi 10.1039/C8CE01003J
_journal_volume 20
_journal_year 2018
_chemical_formula_moiety 'C24 H15 Cd N3 O7'
_chemical_formula_sum 'C24 H15 Cd N3 O7'
_chemical_formula_weight 569.80
_space_group_crystal_system orthorhombic
_space_group_IT_number 61
_space_group_name_Hall '-P 2ac 2ab'
_space_group_name_H-M_alt 'P b c a'
_symmetry_space_group_name_Hall '-P 2ac 2ab'
_symmetry_space_group_name_H-M 'P b c a'
_atom_sites_solution_hydrogens mixed
_atom_sites_solution_primary direct
_audit_creation_date 2017-05-05
_audit_creation_method
;
Olex2 1.2-beta
(compiled 2016.09.09 svn.r3337 for OlexSys, GUI svn.r5227)
;
_audit_update_record
;
2017-12-31 deposited with the CCDC.
2018-08-07 downloaded from the CCDC.
;
_cell_angle_alpha 90
_cell_angle_beta 90
_cell_angle_gamma 90
_cell_formula_units_Z 8
_cell_length_a 21.331(5)
_cell_length_b 7.9294(19)
_cell_length_c 26.114(6)
_cell_measurement_reflns_used 1475
_cell_measurement_temperature 296.15
_cell_measurement_theta_max 19.23
_cell_measurement_theta_min 2.85
_cell_volume 4417.0(18)
_computing_molecular_graphics 'Olex2 (Dolomanov et al., 2009)'
_computing_publication_material 'Olex2 (Dolomanov et al., 2009)'
_computing_structure_refinement 'ShelXL (Sheldrick, 2015)'
_computing_structure_solution 'ShelXS (Sheldrick, 2008)'
_diffrn_ambient_temperature 296.15
_diffrn_measured_fraction_theta_full 0.997
_diffrn_measured_fraction_theta_max 0.997
_diffrn_measurement_device_type 'Bruker APEX-II CCD'
_diffrn_measurement_method '\f and \w scans'
_diffrn_radiation_monochromator graphite
_diffrn_radiation_type MoK\a
_diffrn_radiation_wavelength 0.71073
_diffrn_reflns_av_R_equivalents 0.1338
_diffrn_reflns_av_unetI/netI 0.0956
_diffrn_reflns_Laue_measured_fraction_full 0.997
_diffrn_reflns_Laue_measured_fraction_max 0.997
_diffrn_reflns_limit_h_max 25
_diffrn_reflns_limit_h_min -23
_diffrn_reflns_limit_k_max 9
_diffrn_reflns_limit_k_min -9
_diffrn_reflns_limit_l_max 31
_diffrn_reflns_limit_l_min -19
_diffrn_reflns_number 20840
_diffrn_reflns_point_group_measured_fraction_full 0.997
_diffrn_reflns_point_group_measured_fraction_max 0.997
_diffrn_reflns_theta_full 25.027
_diffrn_reflns_theta_max 25.027
_diffrn_reflns_theta_min 1.560
_diffrn_standards_number 0
_exptl_absorpt_coefficient_mu 1.042
_exptl_absorpt_correction_type none
_exptl_crystal_colour colourless
_exptl_crystal_colour_primary colourless
_exptl_crystal_density_diffrn 1.714
_exptl_crystal_description block
_exptl_crystal_F_000 2272
_refine_diff_density_max 0.561
_refine_diff_density_min -0.760
_refine_diff_density_rms 0.120
_refine_ls_extinction_method none
_refine_ls_goodness_of_fit_ref 0.985
_refine_ls_hydrogen_treatment constr
_refine_ls_matrix_type full
_refine_ls_number_parameters 316
_refine_ls_number_reflns 3887
_refine_ls_number_restraints 0
_refine_ls_restrained_S_all 0.985
_refine_ls_R_factor_all 0.1114
_refine_ls_R_factor_gt 0.0495
_refine_ls_shift/su_max 0.001
_refine_ls_shift/su_mean 0.000
_refine_ls_structure_factor_coef Fsqd
_refine_ls_weighting_details 'w=1/[\s^2^(Fo^2^)+(0.0376P)^2^] where P=(Fo^2^+2Fc^2^)/3'
_refine_ls_weighting_scheme calc
_refine_ls_wR_factor_gt 0.0860
_refine_ls_wR_factor_ref 0.1060
_reflns_Friedel_coverage 0.000
_reflns_number_gt 2219
_reflns_number_total 3887
_reflns_threshold_expression 'I > 2\s(I)'
_cod_data_source_file c8ce01003j2.cif
_cod_data_source_block w
_cod_depositor_comments 'Adding full bibliography for 7231489--7231493.cif.'
_cod_database_code 7231490
_shelx_space_group_comment
;
The symmetry employed for this shelxl refinement is uniquely defined
by the following loop, which should always be used as a source of
symmetry information in preference to the above space-group names.
They are only intended as comments.
;
_olex2_refinement_description
;
1. Fixed Uiso
 At 1.2 times of:
  All C(H) groups
 At 1.5 times of:
  All O(H) groups
2.a Riding coordinates:
 O4(H4)
2.b Aromatic/amide H refined with riding coordinates:
 C5(H5), C6(H6), C9(H9), C10(H10), C13(H13), C14(H14), C17(H17), C18(H18),
 C19(H19), C20(H20), C21(H21), C22(H22), C23(H23), C24(H24)
;
_shelx_shelxl_version_number 2014/7
_olex2_submission_special_instructions 'No special instructions were received'

loop_
_space_group_symop_operation_xyz
'x, y, z'
'-x+1/2, -y, z+1/2'
'-x, y+1/2, -z+1/2'
'x+1/2, -y+1/2, -z'
'-x, -y, -z'
'x-1/2, y, -z-1/2'
'x, -y-1/2, z-1/2'
'-x-1/2, y-1/2, z'

loop_
_atom_site_label
_atom_site_type_symbol
_atom_site_fract_x
_atom_site_fract_y
_atom_site_fract_z
_atom_site_U_iso_or_equiv
_atom_site_adp_type
_atom_site_occupancy
_atom_site_site_symmetry_order
_atom_site_calc_flag
_atom_site_refinement_flags_posn
Cd1 Cd 0.11339(2) 0.45085(5) 0.60160(2) 0.03329(15) Uani 1 1 d .
O1 O 0.1960(2) 0.4240(7) 0.54861(18) 0.0633(15) Uani 1 1 d .
O2 O 0.1238(2) 0.4218(8) 0.49115(19) 0.0827(19) Uani 1 1 d .
O3 O 0.1678(3) 0.4928(8) 0.3332(2) 0.091(2) Uani 1 1 d .
O4 O 0.1113(3) 0.4567(8) 0.4000(2) 0.0942(19) Uani 1 1 d .
H4 H 0.1156 0.4458 0.4311 0.141 Uiso 1 1 d R
O5 O 0.3994(2) 0.3508(6) 0.47561(16) 0.0462(12) Uani 1 1 d .
O6 O 0.5289(2) 0.8695(5) 0.42459(17) 0.0467(12) Uani 1 1 d .
O7 O 0.6145(2) 0.7563(5) 0.39332(17) 0.0539(13) Uani 1 1 d .
N1 N 0.5527(3) 0.2742(7) 0.42219(19) 0.0369(13) Uani 1 1 d .
N2 N 0.0599(3) 0.4161(7) 0.68202(19) 0.0460(15) Uani 1 1 d .
N3 N 0.1827(3) 0.3644(7) 0.6662(2) 0.0455(15) Uani 1 1 d .
C1 C 0.1803(3) 0.4231(9) 0.5038(3) 0.0464(18) Uani 1 1 d .
C2 C 0.2311(3) 0.4181(7) 0.4631(2) 0.0338(16) Uani 1 1 d .
C3 C 0.2239(3) 0.4409(8) 0.4093(2) 0.0413(17) Uani 1 1 d .
C4 C 0.1651(3) 0.4657(10) 0.3783(3) 0.0544(19) Uani 1 1 d .
C5 C 0.2783(3) 0.4378(9) 0.3800(2) 0.053(2) Uani 1 1 d .
H5 H 0.2747 0.4545 0.3449 0.064 Uiso 1 1 calc R
C6 C 0.3378(3) 0.4111(8) 0.4000(3) 0.0498(18) Uani 1 1 d .
H6 H 0.3729 0.4081 0.3789 0.060 Uiso 1 1 calc R
C7 C 0.3431(3) 0.3894(7) 0.4512(3) 0.0367(16) Uani 1 1 d .
C8 C 0.4552(3) 0.3861(9) 0.4505(2) 0.0372(17) Uani 1 1 d .
C9 C 0.4952(3) 0.2530(8) 0.4421(2) 0.0392(17) Uani 1 1 d .
H9 H 0.4820 0.1447 0.4505 0.047 Uiso 1 1 calc R
C10 C 0.5716(3) 0.4309(8) 0.4121(2) 0.0323(15) Uani 1 1 d .
H10 H 0.6117 0.4466 0.3988 0.039 Uiso 1 1 calc R
C11 C 0.5342(3) 0.5725(8) 0.4204(2) 0.0344(16) Uani 1 1 d .
C12 C 0.5598(3) 0.7464(9) 0.4121(2) 0.0366(16) Uani 1 1 d .
C13 C 0.4747(3) 0.5482(9) 0.4395(2) 0.0406(16) Uani 1 1 d .
H13 H 0.4481 0.6394 0.4450 0.049 Uiso 1 1 calc R
C14 C 0.2910(3) 0.3919(8) 0.4825(2) 0.0390(17) Uani 1 1 d .
H14 H 0.2961 0.3756 0.5175 0.047 Uiso 1 1 calc R
C15 C 0.0938(3) 0.3684(9) 0.7231(3) 0.0452(18) Uani 1 1 d .
C16 C 0.1622(3) 0.3468(8) 0.7151(3) 0.0442(18) Uani 1 1 d .
C17 C 0.2432(4) 0.3464(10) 0.6569(3) 0.061(2) Uani 1 1 d .
H17 H 0.2573 0.3587 0.6234 0.073 Uiso 1 1 calc R
C18 C 0.2872(4) 0.3097(10) 0.6952(3) 0.065(2) Uani 1 1 d .
H18 H 0.3294 0.2967 0.6874 0.079 Uiso 1 1 calc R
C19 C 0.2663(3) 0.2940(10) 0.7436(3) 0.067(2) Uani 1 1 d .
H19 H 0.2944 0.2720 0.7699 0.080 Uiso 1 1 calc R
C20 C 0.2040(4) 0.3102(10) 0.7540(3) 0.063(2) Uani 1 1 d .
H20 H 0.1896 0.2966 0.7873 0.076 Uiso 1 1 calc R
C21 C 0.0651(5) 0.3367(11) 0.7697(3) 0.076(3) Uani 1 1 d .
H21 H 0.0886 0.3021 0.7978 0.091 Uiso 1 1 calc R
C22 C 0.0017(4) 0.3569(12) 0.7738(3) 0.086(3) Uani 1 1 d .
H22 H -0.0179 0.3381 0.8051 0.103 Uiso 1 1 calc R
C23 C -0.0330(4) 0.4041(10) 0.7327(3) 0.071(3) Uani 1 1 d .
H23 H -0.0762 0.4177 0.7353 0.085 Uiso 1 1 calc R
C24 C -0.0020(3) 0.4312(10) 0.6870(3) 0.058(2) Uani 1 1 d .
H24 H -0.0254 0.4613 0.6583 0.069 Uiso 1 1 calc R

loop_
_atom_site_aniso_label
_atom_site_aniso_U_11
_atom_site_aniso_U_22
_atom_site_aniso_U_33
_atom_site_aniso_U_23
_atom_site_aniso_U_13
_atom_site_aniso_U_12
Cd1 0.0322(3) 0.0355(3) 0.0321(3) 0.0014(2) 0.0005(2) -0.0003(3)
O1 0.042(3) 0.111(5) 0.037(3) -0.006(3) 0.009(2) 0.001(3)
O2 0.039(4) 0.142(6) 0.067(4) 0.033(3) 0.010(3) 0.015(4)
O3 0.058(4) 0.179(6) 0.037(3) 0.001(4) -0.009(3) 0.008(4)
O4 0.044(4) 0.170(6) 0.068(4) 0.031(4) -0.007(3) 0.013(4)
O5 0.030(3) 0.063(3) 0.045(3) 0.014(2) 0.007(2) 0.000(2)
O6 0.045(3) 0.034(3) 0.062(3) -0.001(2) 0.005(2) 0.007(2)
O7 0.055(3) 0.035(2) 0.071(3) -0.001(2) 0.026(3) -0.007(3)
N1 0.035(4) 0.038(3) 0.038(3) 0.000(3) 0.000(3) -0.004(3)
N2 0.041(4) 0.065(4) 0.032(3) 0.005(3) 0.004(3) 0.008(3)
N3 0.043(4) 0.054(4) 0.040(4) 0.004(3) -0.004(3) 0.004(3)
C1 0.032(5) 0.051(5) 0.056(5) 0.010(4) 0.004(4) 0.002(4)
C2 0.028(4) 0.028(4) 0.045(4) -0.001(3) 0.007(3) 0.002(3)
C3 0.037(4) 0.050(4) 0.037(4) 0.000(4) 0.000(3) 0.001(4)
C4 0.025(4) 0.087(6) 0.051(5) -0.002(4) 0.006(3) 0.000(4)
C5 0.035(5) 0.093(6) 0.032(4) -0.002(4) 0.006(3) 0.000(4)
C6 0.034(4) 0.071(5) 0.044(4) -0.005(4) 0.003(4) 0.003(4)
C7 0.030(4) 0.041(4) 0.040(4) -0.002(3) -0.001(3) 0.005(3)
C8 0.027(4) 0.051(4) 0.034(4) 0.005(3) -0.001(3) 0.006(3)
C9 0.046(5) 0.034(4) 0.038(4) 0.001(3) -0.005(3) -0.004(4)
C10 0.031(4) 0.038(4) 0.028(4) -0.002(3) 0.002(3) -0.002(3)
C11 0.031(4) 0.034(4) 0.038(4) -0.005(3) 0.000(3) -0.001(3)
C12 0.043(5) 0.038(4) 0.029(4) 0.002(3) -0.001(3) 0.000(4)
C13 0.045(4) 0.033(4) 0.044(4) -0.007(4) 0.001(3) 0.006(4)
C14 0.035(4) 0.051(4) 0.031(4) 0.005(3) 0.005(3) -0.006(3)
C15 0.041(5) 0.056(5) 0.039(4) 0.006(4) 0.001(3) 0.004(4)
C16 0.044(5) 0.045(4) 0.043(5) 0.001(4) -0.001(4) 0.006(4)
C17 0.046(6) 0.096(6) 0.039(5) 0.001(4) 0.007(4) 0.019(5)
C18 0.035(5) 0.096(7) 0.065(6) -0.003(5) -0.008(4) 0.008(4)
C19 0.040(6) 0.115(7) 0.046(5) 0.013(5) -0.020(4) 0.007(5)
C20 0.058(6) 0.100(7) 0.032(5) 0.014(4) -0.007(4) -0.006(5)
C21 0.085(7) 0.107(7) 0.034(5) 0.018(5) 0.003(5) 0.004(6)
C22 0.055(7) 0.153(9) 0.049(6) 0.024(6) 0.032(5) 0.021(6)
C23 0.040(5) 0.120(8) 0.053(5) 0.008(5) 0.013(4) -0.001(5)
C24 0.039(5) 0.084(6) 0.050(5) 0.002(4) 0.000(4) 0.004(4)

loop_
_atom_type_symbol
_atom_type_description
_atom_type_scat_dispersion_real
_atom_type_scat_dispersion_imag
_atom_type_scat_source
C C 0.0030 0.0020 'International Tables Vol C Tables 4.2.6.8 and 6.1.1.4'
H H 0.0000 0.0000 'International Tables Vol C Tables 4.2.6.8 and 6.1.1.4'
Cd Cd -0.8080 1.2020 'International Tables Vol C Tables 4.2.6.8 and 6.1.1.4'
N N 0.0060 0.0030 'International Tables Vol C Tables 4.2.6.8 and 6.1.1.4'
O O 0.0110 0.0060 'International Tables Vol C Tables 4.2.6.8 and 6.1.1.4'

loop_
_geom_angle_atom_site_label_1
_geom_angle_atom_site_label_2
_geom_angle_atom_site_label_3
_geom_angle
_geom_angle_site_symmetry_1
_geom_angle_site_symmetry_3
O1 Cd1 O6 118.00(17) . 4_466
O1 Cd1 O7 96.99(19) . 4_466
O1 Cd1 N1 101.65(19) . 4_456
O1 Cd1 N2 153.81(19) . .
O1 Cd1 N3 85.5(2) . .
O1 Cd1 C12 109.67(19) . 4_466
O6 Cd1 N2 87.72(17) 4_466 .
O6 Cd1 C12 27.11(17) 4_466 4_466
O7 Cd1 O6 55.29(16) 4_466 4_466
O7 Cd1 N2 93.97(17) 4_466 .
O7 Cd1 N3 104.15(18) 4_466 .
O7 Cd1 C12 28.18(17) 4_466 4_466
N1 Cd1 O6 87.75(18) 4_456 4_466
N1 Cd1 O7 143.03(18) 4_456 4_466
N1 Cd1 N2 83.07(18) 4_456 .
N1 Cd1 N3 108.88(19) 4_456 .
N1 Cd1 C12 114.9(2) 4_456 4_466
N2 Cd1 C12 90.93(18) . 4_466
N3 Cd1 O6 148.53(18) . 4_466
N3 Cd1 N2 68.8(2) . .
N3 Cd1 C12 128.7(2) . 4_466
C1 O1 Cd1 112.2(4) . .
C4 O4 H4 110.1 . .
C8 O5 C7 118.6(5) . .
C12 O6 Cd1 89.6(4) . 4_566
C12 O7 Cd1 91.7(4) . 4_566
C9 N1 Cd1 121.6(4) . 4_556
C10 N1 Cd1 120.1(4) . 4_556
C10 N1 C9 118.1(6) . .
C15 N2 Cd1 118.2(5) . .
C24 N2 Cd1 123.0(4) . .
C24 N2 C15 118.7(6) . .
C16 N3 Cd1 120.2(5) . .
C17 N3 Cd1 121.0(5) . .
C17 N3 C16 118.5(6) . .
O1 C1 O2 121.3(7) . .
O1 C1 C2 118.5(6) . .
O2 C1 C2 120.2(7) . .
C3 C2 C1 127.6(6) . .
C14 C2 C1 113.9(6) . .
C14 C2 C3 118.5(6) . .
C2 C3 C4 129.5(6) . .
C5 C3 C2 116.8(6) . .
C5 C3 C4 113.6(6) . .
O3 C4 O4 119.2(7) . .
O3 C4 C3 120.8(7) . .
O4 C4 C3 120.0(7) . .
C3 C5 H5 118.1 . .
C6 C5 C3 123.9(6) . .
C6 C5 H5 118.1 . .
C5 C6 H6 121.0 . .
C7 C6 C5 118.0(6) . .
C7 C6 H6 121.0 . .
C6 C7 O5 123.5(6) . .
C6 C7 C14 121.0(6) . .
C14 C7 O5 115.3(6) . .
C9 C8 O5 116.9(6) . .
C9 C8 C13 119.7(7) . .
C13 C8 O5 122.9(6) . .
N1 C9 C8 122.1(6) . .
N1 C9 H9 118.9 . .
C8 C9 H9 118.9 . .
N1 C10 H10 118.4 . .
N1 C10 C11 123.1(6) . .
C11 C10 H10 118.4 . .
C10 C11 C12 120.7(6) . .
C13 C11 C10 118.1(6) . .
C13 C11 C12 121.1(6) . .
O6 C12 Cd1 63.3(4) . 4_566
O6 C12 O7 123.4(6) . .
O6 C12 C11 120.0(7) . .
O7 C12 Cd1 60.1(3) . 4_566
O7 C12 C11 116.6(6) . .
C11 C12 Cd1 176.1(5) . 4_566
C8 C13 H13 120.6 . .
C11 C13 C8 118.9(6) . .
C11 C13 H13 120.6 . .
C2 C14 H14 119.1 . .
C7 C14 C2 121.8(6) . .
C7 C14 H14 119.1 . .
N2 C15 C16 116.6(6) . .
N2 C15 C21 120.8(7) . .
C21 C15 C16 122.5(7) . .
N3 C16 C15 116.0(6) . .
N3 C16 C20 120.3(7) . .
C20 C16 C15 123.7(7) . .
N3 C17 H17 118.5 . .
N3 C17 C18 123.1(7) . .
C18 C17 H17 118.5 . .
C17 C18 H18 121.1 . .
C19 C18 C17 117.9(7) . .
C19 C18 H18 121.1 . .
C18 C19 H19 120.0 . .
C18 C19 C20 120.1(7) . .
C20 C19 H19 120.0 . .
C16 C20 H20 119.9 . .
C19 C20 C16 120.2(7) . .
C19 C20 H20 119.9 . .
C15 C21 H21 120.5 . .
C22 C21 C15 119.0(8) . .
C22 C21 H21 120.5 . .
C21 C22 H22 119.6 . .
C23 C22 C21 120.8(8) . .
C23 C22 H22 119.6 . .
C22 C23 H23 121.1 . .
C22 C23 C24 117.7(8) . .
C24 C23 H23 121.1 . .
N2 C24 C23 122.9(7) . .
N2 C24 H24 118.5 . .
C23 C24 H24 118.5 . .

loop_
_geom_bond_atom_site_label_1
_geom_bond_atom_site_label_2
_geom_bond_distance
_geom_bond_site_symmetry_2
Cd1 O1 2.250(4) .
Cd1 O6 2.397(4) 4_466
Cd1 O7 2.326(4) 4_466
Cd1 N1 2.290(5) 4_456
Cd1 N2 2.406(5) .
Cd1 N3 2.346(5) .
Cd1 C12 2.683(7) 4_466
O1 C1 1.216(7) .
O2 C1 1.250(8) .
O3 C4 1.197(7) .
O4 H4 0.8219 .
O4 C4 1.282(8) .
O5 C7 1.393(7) .
O5 C8 1.387(7) .
O6 Cd1 2.397(4) 4_566
O6 C12 1.222(7) .
O7 Cd1 2.326(4) 4_566
O7 C12 1.267(7) .
N1 Cd1 2.291(5) 4_556
N1 C9 1.344(8) .
N1 C10 1.333(7) .
N2 C15 1.348(8) .
N2 C24 1.332(8) .
N3 C16 1.356(8) .
N3 C17 1.320(8) .
C1 C2 1.518(9) .
C2 C3 1.425(8) .
C2 C14 1.389(8) .
C3 C4 1.507(9) .
C3 C5 1.391(8) .
C5 H5 0.9300 .
C5 C6 1.388(9) .
C6 H6 0.9300 .
C6 C7 1.352(8) .
C7 C14 1.380(8) .
C8 C9 1.374(8) .
C8 C13 1.381(9) .
C9 H9 0.9300 .
C10 H10 0.9300 .
C10 C11 1.394(8) .
C11 C12 1.499(8) .
C11 C13 1.378(9) .
C12 Cd1 2.682(7) 4_566
C13 H13 0.9300 .
C14 H14 0.9300 .
C15 C16 1.485(9) .
C15 C21 1.385(9) .
C16 C20 1.383(9) .
C17 H17 0.9300 .
C17 C18 1.401(9) .
C18 H18 0.9300 .
C18 C19 1.345(10) .
C19 H19 0.9300 .
C19 C20 1.362(10) .
C20 H20 0.9300 .
C21 H21 0.9300 .
C21 C22 1.366(10) .
C22 H22 0.9300 .
C22 C23 1.354(10) .
C23 H23 0.9300 .
C23 C24 1.383(9) .
C24 H24 0.9300 .

loop_
_geom_torsion_atom_site_label_1
_geom_torsion_atom_site_label_2
_geom_torsion_atom_site_label_3
_geom_torsion_atom_site_label_4
_geom_torsion
_geom_torsion_site_symmetry_1
Cd1 O1 C1 O2 -6.1(10) .
Cd1 O1 C1 C2 175.8(4) .
Cd1 O6 C12 O7 -0.2(7) 4_566
Cd1 O6 C12 C11 177.6(5) 4_566
Cd1 O7 C12 O6 0.2(7) 4_566
Cd1 O7 C12 C11 -177.6(5) 4_566
Cd1 N1 C9 C8 -171.5(5) 4_556
Cd1 N1 C10 C11 172.8(4) 4_556
Cd1 N2 C15 C16 1.9(8) .
Cd1 N2 C15 C21 -176.2(6) .
Cd1 N2 C24 C23 177.1(6) .
Cd1 N3 C16 C15 5.9(8) .
Cd1 N3 C16 C20 -174.4(5) .
Cd1 N3 C17 C18 174.2(6) .
O1 C1 C2 C3 -170.0(6) .
O1 C1 C2 C14 8.3(9) .
O2 C1 C2 C3 11.8(11) .
O2 C1 C2 C14 -169.8(7) .
O5 C7 C14 C2 -176.0(5) .
O5 C8 C9 N1 -174.1(5) .
O5 C8 C13 C11 171.8(6) .
N1 C10 C11 C12 175.3(6) .
N1 C10 C11 C13 -0.6(9) .
N2 C15 C16 N3 -5.1(9) .
N2 C15 C16 C20 175.2(7) .
N2 C15 C21 C22 -1.0(12) .
N3 C16 C20 C19 1.0(11) .
N3 C17 C18 C19 -0.7(13) .
C1 C2 C3 C4 -3.9(11) .
C1 C2 C3 C5 177.3(6) .
C1 C2 C14 C7 -177.8(6) .
C2 C3 C4 O3 175.7(7) .
C2 C3 C4 O4 -4.8(12) .
C2 C3 C5 C6 1.2(11) .
C3 C2 C14 C7 0.7(9) .
C3 C5 C6 C7 -1.0(11) .
C4 C3 C5 C6 -177.9(7) .
C5 C3 C4 O3 -5.4(11) .
C5 C3 C4 O4 174.0(7) .
C5 C6 C7 O5 175.7(6) .
C5 C6 C7 C14 0.7(10) .
C6 C7 C14 C2 -0.6(10) .
C7 O5 C8 C9 -121.9(6) .
C7 O5 C8 C13 66.0(8) .
C8 O5 C7 C6 20.6(9) .
C8 O5 C7 C14 -164.2(6) .
C9 N1 C10 C11 -1.1(9) .
C9 C8 C13 C11 0.0(9) .
C10 N1 C9 C8 2.3(9) .
C10 C11 C12 O6 -172.3(6) .
C10 C11 C12 O7 5.6(9) .
C10 C11 C13 C8 1.1(9) .
C12 C11 C13 C8 -174.8(6) .
C13 C8 C9 N1 -1.8(10) .
C13 C11 C12 O6 3.5(9) .
C13 C11 C12 O7 -178.6(6) .
C14 C2 C3 C4 177.9(7) .
C14 C2 C3 C5 -1.0(9) .
C15 N2 C24 C23 1.6(11) .
C15 C16 C20 C19 -179.3(7) .
C15 C21 C22 C23 1.3(15) .
C16 N3 C17 C18 0.1(11) .
C16 C15 C21 C22 -179.0(8) .
C17 N3 C16 C15 -180.0(6) .
C17 N3 C16 C20 -0.3(10) .
C17 C18 C19 C20 1.3(13) .
C18 C19 C20 C16 -1.5(13) .
C21 C15 C16 N3 173.0(7) .
C21 C15 C16 C20 -6.7(11) .
C21 C22 C23 C24 -0.2(14) .
C22 C23 C24 N2 -1.3(13) .
C24 N2 C15 C16 177.6(6) .
C24 N2 C15 C21 -0.4(11) .
